data_7116116
loop_
_publ_author_name
'Tao Qin'
'Jun Gong'
'Junhan Ma'
'Xin Wang'
'Yonghua Wang'
'Yan Xu'
'Xuan Shen'
'Dunru Zhu'

_publ_section_title
;
 A 3D MOF showing unprecedented solvent-induced
 single-crystal-to-single-crystal transformation and excellent CO2
 adsorption selectivity at room temperature
;
_journal_name_full Chem.Commun.
_journal_page_first 15886
_journal_paper_doi 10.1039/C4cc06588C
_journal_volume 50
_journal_year 2014
_chemical_formula_moiety 'C28 H14 Cu3 N4 O18, 2(C3 H8 O)'
_chemical_formula_sum 'C34 H30 Cu3 N4 O20'
_chemical_formula_weight 1005.24
_chemical_name_systematic
; 
 ? 
;
_space_group_IT_number 14
_symmetry_cell_setting monoclinic
_symmetry_space_group_name_Hall '-P 2ybc'
_symmetry_space_group_name_H-M 'P 1 21/c 1'
_atom_sites_solution_hydrogens geom
_atom_sites_solution_primary direct
_atom_sites_solution_secondary difmap
_audit_creation_method SHELXL-97
_cell_angle_alpha 90.00
_cell_angle_beta 107.137(2)
_cell_angle_gamma 90.00
_cell_formula_units_Z 4
_cell_length_a 15.319(2)
_cell_length_b 32.720(4)
_cell_length_c 10.0665(13)
_cell_measurement_reflns_used 7904
_cell_measurement_temperature 296(2)
_cell_measurement_theta_max 26.25
_cell_measurement_theta_min 1.58
_cell_volume 4821.7(11)
_computing_cell_refinement 'SAINT (Bruker, 2005)'
_computing_data_collection 'APEX2 (Bruker, 2005)'
_computing_data_reduction SAINT
_computing_molecular_graphics SHELXTL
_computing_publication_material SHELXTL
_computing_structure_refinement 'SHELXL-97 (Sheldrick, 2008)'
_computing_structure_solution 'SHELXS-97 (Sheldrick, 2008)'
_diffrn_ambient_temperature 296(2)
_diffrn_measured_fraction_theta_full 0.982
_diffrn_measured_fraction_theta_max 0.982
_diffrn_measurement_device_type 'Bruker Apex2 CCD'
_diffrn_measurement_method '\w scans'
_diffrn_radiation_monochromator graphite
_diffrn_radiation_source 'fine-focus sealed tube'
_diffrn_radiation_type MoK\a
_diffrn_radiation_wavelength 0.71073
_diffrn_reflns_av_R_equivalents 0.0584
_diffrn_reflns_av_sigmaI/netI 0.0585
_diffrn_reflns_limit_h_max 18
_diffrn_reflns_limit_h_min -18
_diffrn_reflns_limit_k_max 34
_diffrn_reflns_limit_k_min -38
_diffrn_reflns_limit_l_max 11
_diffrn_reflns_limit_l_min -11
_diffrn_reflns_number 32842
_diffrn_reflns_theta_full 25.00
_diffrn_reflns_theta_max 25.00
_diffrn_reflns_theta_min 1.39
_exptl_absorpt_coefficient_mu 1.384
_exptl_absorpt_correction_T_max 0.8740
_exptl_absorpt_correction_T_min 0.8193
_exptl_absorpt_correction_type multi-scan
_exptl_absorpt_process_details '(SADABS; Sheldrick, 2003)'
_exptl_crystal_colour 'Light Green'
_exptl_crystal_density_diffrn 1.385
_exptl_crystal_density_method 'not measured'
_exptl_crystal_description Block
_exptl_crystal_F_000 2036
_exptl_crystal_size_max 0.15
_exptl_crystal_size_mid 0.12
_exptl_crystal_size_min 0.10
_refine_diff_density_max 1.060
_refine_diff_density_min -1.131
_refine_diff_density_rms 0.108
_refine_ls_extinction_coef 0.00049(10)
_refine_ls_extinction_expression Fc^*^=kFc[1+0.001xFc^2^\l^3^/sin(2\q)]^-1/4^
_refine_ls_extinction_method SHELXL
_refine_ls_goodness_of_fit_ref 1.037
_refine_ls_hydrogen_treatment constr
_refine_ls_matrix_type full
_refine_ls_number_parameters 605
_refine_ls_number_reflns 8324
_refine_ls_number_restraints 230
_refine_ls_restrained_S_all 1.058
_refine_ls_R_factor_all 0.0896
_refine_ls_R_factor_gt 0.0699
_refine_ls_shift/su_max 0.001
_refine_ls_shift/su_mean 0.000
_refine_ls_structure_factor_coef Fsqd
_refine_ls_weighting_details 'calc w=1/[\s^2^(Fo^2^)+(0.0594P)^2^+26.1677P] where P=(Fo^2^+2Fc^2^)/3'
_refine_ls_weighting_scheme calc
_refine_ls_wR_factor_gt 0.1642
_refine_ls_wR_factor_ref 0.1730
_reflns_number_gt 6378
_reflns_number_total 8324
_reflns_threshold_expression >2sigma(I)
_cod_data_source_file c4cc06588c3.cif
_cod_data_source_block 516
_cod_original_sg_symbol_H-M 'P 21/c'
_cod_database_code 7116116

loop_
_symmetry_equiv_pos_as_xyz
'x, y, z'
'-x, y+1/2, -z+1/2'
'-x, -y, -z'
'x, -y-1/2, z-1/2'

loop_
_atom_site_label
_atom_site_type_symbol
_atom_site_fract_x
_atom_site_fract_y
_atom_site_fract_z
_atom_site_U_iso_or_equiv
_atom_site_adp_type
_atom_site_occupancy
_atom_site_symmetry_multiplicity
_atom_site_calc_flag
_atom_site_refinement_flags
_atom_site_disorder_assembly
_atom_site_disorder_group
Cu1 Cu 0.33453(4) 0.774658(19) 0.03314(7) 0.02214(19) Uani 1 1 d . . .
Cu2 Cu 0.48231(4) 0.71722(2) 0.01178(8) 0.0255(2) Uani 1 1 d . . .
Cu3 Cu 0.40889(4) 0.71625(2) 0.26955(7) 0.02324(19) Uani 1 1 d . . .
O1 O 0.3711(2) 0.71775(11) 0.0679(4) 0.0221(8) Uani 1 1 d . . .
H1A H 0.3309 0.7003 0.0279 0.027 Uiso 1 1 d R . .
O2 O 0.4577(3) 0.65707(12) 0.2619(5) 0.0375(10) Uani 1 1 d . . .
O3 O 0.5185(3) 0.66249(12) 0.0819(4) 0.0331(10) Uani 1 1 d . . .
O4 O 0.2834(2) 0.72735(12) 0.2814(4) 0.0293(9) Uani 1 1 d . . .
O5 O 0.2259(3) 0.76656(13) 0.0917(4) 0.0308(9) Uani 1 1 d . . .
O6 O 0.4448(2) 0.72465(11) 0.4670(4) 0.0231(8) Uani 1 1 d . . .
H6A H 0.4850 0.7077 0.5109 0.028 Uiso 1 1 d R . .
O7A O -0.0328(10) 0.8481(3) 0.124(2) 0.095(5) Uani 0.50 1 d PDU A 1
O7B O -0.0548(9) 0.8382(4) 0.0448(13) 0.074(4) Uani 0.50 1 d PDU A 2
O8A O -0.1210(10) 0.8353(5) 0.1892(16) 0.109(4) Uani 0.50 1 d PDU A 1
O8B O -0.1557(5) 0.8091(3) 0.0954(12) 0.063(3) Uani 0.50 1 d PDU A 2
O9 O -0.0131(3) 0.8110(2) 0.4690(8) 0.090(2) Uani 1 1 d DU . .
O10 O -0.1222(5) 0.8426(2) 0.5153(8) 0.100(2) Uani 1 1 d DU . .
O11A O 0.7574(10) 0.5066(5) 0.2021(17) 0.099(4) Uani 0.50 1 d PDU B 1
O11B O 0.7279(13) 0.4980(4) 0.115(2) 0.110(5) Uani 0.50 1 d PDU B 2
O12A O 0.7504(13) 0.5598(5) 0.091(2) 0.135(6) Uani 0.50 1 d PDU B 1
O12B O 0.6925(16) 0.5425(7) 0.0109(14) 0.146(6) Uani 0.50 1 d PDU B 2
O13A O 0.7298(11) 0.5126(4) 0.4839(19) 0.105(5) Uani 0.50 1 d PDU C 1
O13B O 0.6914(13) 0.5210(3) 0.505(2) 0.110(5) Uani 0.50 1 d PDU C 2
O14A O 0.7242(14) 0.4690(6) 0.6319(12) 0.119(5) Uani 0.50 1 d PDU C 1
O14B O 0.6729(12) 0.4720(5) 0.6222(14) 0.101(4) Uani 0.50 1 d PDU C 2
O15 O -0.4118(3) 0.77849(12) 0.4481(5) 0.0330(10) Uani 1 1 d . . .
O16 O -0.4656(2) 0.73946(13) 0.2601(4) 0.0301(9) Uani 1 1 d . . .
O17 O 0.6076(4) 0.31939(14) 0.2366(5) 0.0534(13) Uani 1 1 d . . .
O18 O 0.6740(3) 0.33276(12) 0.4583(5) 0.0381(10) Uani 1 1 d . . .
O19 O 0.2453(9) 0.6644(3) -0.0464(12) 0.191(4) Uani 1 1 d DU . .
H19 H 0.2733 0.6638 -0.1077 0.287 Uiso 1 1 d R . .
O20 O 0.5650(9) 0.6700(4) 0.6065(14) 0.199(5) Uani 1 1 d DU . .
H20 H 0.5308 0.6717 0.6592 0.299 Uiso 1 1 d R . .
C1 C 0.4985(4) 0.64337(17) 0.1796(6) 0.0308(13) Uani 1 1 d . . .
C2 C 0.5282(5) 0.59961(19) 0.1986(7) 0.0391(15) Uani 1 1 d . . .
C3 C 0.4834(6) 0.5725(2) 0.2606(9) 0.058(2) Uani 1 1 d . . .
H3A H 0.4348 0.5812 0.2909 0.070 Uiso 1 1 calc R . .
C4 C 0.5111(6) 0.5323(2) 0.2774(10) 0.068(3) Uani 1 1 d . . .
H4A H 0.4780 0.5142 0.3148 0.082 Uiso 1 1 calc R . .
C5 C 0.5854(6) 0.5176(2) 0.2417(9) 0.060(2) Uani 1 1 d . . .
C6 C 0.6277(6) 0.5452(2) 0.1776(10) 0.065(2) Uani 1 1 d . B .
C7 C 0.5995(5) 0.5855(2) 0.1543(9) 0.055(2) Uani 1 1 d . . .
H7A H 0.6289 0.6030 0.1085 0.066 Uiso 1 1 calc R . .
C8 C 0.6094(6) 0.4736(2) 0.2645(9) 0.058(2) Uani 1 1 d . . .
C9 C 0.6533(7) 0.4571(2) 0.3954(10) 0.069(2) Uani 1 1 d . C .
C10 C 0.6644(6) 0.4154(2) 0.4160(9) 0.063(2) Uani 1 1 d . . .
H10A H 0.6945 0.4055 0.5041 0.076 Uiso 1 1 calc R . .
C11 C 0.6319(5) 0.38883(19) 0.3089(7) 0.0435(16) Uani 1 1 d . . .
C12 C 0.5865(7) 0.4046(2) 0.1809(9) 0.066(2) Uani 1 1 d . . .
H12A H 0.5636 0.3869 0.1065 0.079 Uiso 1 1 calc R . .
C13 C 0.5740(7) 0.4460(2) 0.1597(9) 0.072(3) Uani 1 1 d . . .
H13A H 0.5408 0.4555 0.0724 0.087 Uiso 1 1 calc R . .
C14 C 0.6379(4) 0.34328(19) 0.3320(7) 0.0368(15) Uani 1 1 d . . .
C15 C 0.2192(4) 0.74749(18) 0.1961(6) 0.0281(13) Uani 1 1 d . . .
C16 C 0.1287(4) 0.7483(2) 0.2237(6) 0.0308(13) Uani 1 1 d . . .
C17 C 0.0701(4) 0.7806(2) 0.1710(7) 0.0399(16) Uani 1 1 d . . .
H17A H 0.0876 0.8013 0.1207 0.048 Uiso 1 1 calc R . .
C18 C -0.0140(4) 0.7819(2) 0.1937(8) 0.0484(19) Uani 1 1 d . A .
C19 C -0.0426(4) 0.7527(2) 0.2718(7) 0.0442(17) Uani 1 1 d . . .
C20 C 0.0180(4) 0.7196(2) 0.3211(7) 0.0417(17) Uani 1 1 d . . .
H20A H 0.0015 0.6990 0.3725 0.050 Uiso 1 1 calc R . .
C21 C 0.1014(4) 0.7175(2) 0.2943(7) 0.0361(15) Uani 1 1 d . . .
H21A H 0.1391 0.6950 0.3244 0.043 Uiso 1 1 calc R . .
C22 C -0.1328(4) 0.7534(2) 0.3017(7) 0.0433(17) Uani 1 1 d . . .
C23 C -0.1934(4) 0.7228(2) 0.2510(6) 0.0435(18) Uani 1 1 d . . .
H23A H -0.1754 0.7007 0.2075 0.052 Uiso 1 1 calc R . .
C24 C -0.2826(4) 0.7238(2) 0.2625(7) 0.0426(17) Uani 1 1 d . . .
H24A H -0.3241 0.7034 0.2213 0.051 Uiso 1 1 calc R . .
C25 C -0.3082(4) 0.75513(19) 0.3354(6) 0.0292(13) Uani 1 1 d . . .
C26 C -0.2454(4) 0.7846(2) 0.3984(7) 0.0403(16) Uani 1 1 d . . .
H26A H -0.2604 0.8046 0.4535 0.048 Uiso 1 1 calc R . .
C27 C -0.1585(5) 0.7841(2) 0.3785(7) 0.0435(17) Uani 1 1 d . . .
C28 C -0.4031(3) 0.75765(17) 0.3480(6) 0.0246(12) Uani 1 1 d . . .
C29 C 0.2028(14) 0.6236(5) 0.1292(13) 0.212(6) Uani 1 1 d DU . .
H29A H 0.2516 0.6356 0.2017 0.318 Uiso 1 1 calc R . .
H29B H 0.1922 0.5962 0.1547 0.318 Uiso 1 1 calc R . .
H29C H 0.1483 0.6395 0.1163 0.318 Uiso 1 1 calc R . .
C30 C 0.2295(8) 0.6229(3) -0.0087(13) 0.207(5) Uani 1 1 d DU . .
H30A H 0.2850 0.6065 0.0037 0.249 Uiso 1 1 calc R . .
C31 C 0.1494(13) 0.6041(5) -0.1263(15) 0.219(6) Uani 1 1 d DU . .
H31A H 0.1659 0.6032 -0.2112 0.329 Uiso 1 1 calc R . .
H31B H 0.0957 0.6206 -0.1395 0.329 Uiso 1 1 calc R . .
H31C H 0.1373 0.5769 -0.1007 0.329 Uiso 1 1 calc R . .
C32 C 0.6388(14) 0.6150(5) 0.7629(17) 0.221(10) Uani 1 1 d DU . .
H32A H 0.5910 0.6150 0.8066 0.331 Uiso 1 1 calc R . .
H32B H 0.6863 0.6334 0.8112 0.331 Uiso 1 1 calc R . .
H32C H 0.6634 0.5879 0.7660 0.331 Uiso 1 1 calc R . .
C33 C 0.5998(9) 0.6288(3) 0.6095(14) 0.223(10) Uani 1 1 d DU . .
H33A H 0.5505 0.6103 0.5602 0.267 Uiso 1 1 calc R . .
C34 C 0.6769(14) 0.6283(6) 0.539(2) 0.246(12) Uani 1 1 d DU . .
H34A H 0.6531 0.6375 0.4444 0.369 Uiso 1 1 calc R . .
H34B H 0.7001 0.6011 0.5397 0.369 Uiso 1 1 calc R . .
H34C H 0.7254 0.6462 0.5882 0.369 Uiso 1 1 calc R . .
N1 N 0.7091(9) 0.5333(3) 0.1333(14) 0.125(4) Uani 1 1 d DU . .
N2 N -0.0731(4) 0.8161(2) 0.1318(8) 0.072(2) Uani 1 1 d DU . .
N3 N -0.0952(3) 0.8152(2) 0.4537(7) 0.0570(17) Uani 1 1 d DU . .
N4 N 0.6895(7) 0.4839(3) 0.5172(10) 0.098(3) Uani 1 1 d DU . .

loop_
_atom_site_aniso_label
_atom_site_aniso_U_11
_atom_site_aniso_U_22
_atom_site_aniso_U_33
_atom_site_aniso_U_23
_atom_site_aniso_U_13
_atom_site_aniso_U_12
Cu1 0.0209(3) 0.0233(3) 0.0273(4) 0.0006(3) 0.0151(3) 0.0011(3)
Cu2 0.0213(4) 0.0277(4) 0.0337(4) 0.0079(3) 0.0176(3) 0.0053(3)
Cu3 0.0189(3) 0.0312(4) 0.0231(4) 0.0001(3) 0.0116(3) 0.0034(3)
O1 0.0189(18) 0.0252(19) 0.027(2) -0.0010(15) 0.0138(16) -0.0036(15)
O2 0.053(3) 0.030(2) 0.039(3) 0.0059(19) 0.027(2) 0.011(2)
O3 0.040(2) 0.029(2) 0.037(2) 0.0035(18) 0.022(2) 0.0086(18)
O4 0.0181(19) 0.046(2) 0.027(2) 0.0045(18) 0.0122(17) 0.0010(17)
O5 0.024(2) 0.044(2) 0.031(2) 0.0073(19) 0.0181(18) 0.0061(18)
O6 0.0227(19) 0.0263(19) 0.024(2) 0.0000(15) 0.0133(16) 0.0037(15)
O7A 0.093(6) 0.091(6) 0.099(6) -0.001(4) 0.024(4) 0.005(4)
O7B 0.073(5) 0.078(5) 0.075(5) 0.005(4) 0.028(4) 0.008(4)
O8A 0.107(5) 0.110(5) 0.111(5) 0.004(4) 0.033(4) 0.008(4)
O8B 0.052(4) 0.071(4) 0.067(4) 0.006(3) 0.022(3) 0.011(3)
O9 0.084(3) 0.095(3) 0.092(3) -0.0058(19) 0.0285(19) -0.0044(19)
O10 0.097(3) 0.100(3) 0.105(3) -0.0075(19) 0.0304(19) -0.0052(19)
O11A 0.097(5) 0.095(5) 0.104(5) 0.000(4) 0.030(4) 0.011(4)
O11B 0.112(5) 0.104(5) 0.115(6) -0.003(4) 0.033(4) 0.008(4)
O12A 0.134(7) 0.134(7) 0.141(7) 0.002(4) 0.046(4) 0.001(4)
O12B 0.147(7) 0.147(7) 0.144(7) -0.002(4) 0.043(4) 0.009(4)
O13A 0.104(5) 0.104(5) 0.105(5) -0.001(2) 0.030(2) -0.001(2)
O13B 0.111(5) 0.107(5) 0.110(5) -0.001(2) 0.031(2) 0.001(2)
O14A 0.120(5) 0.118(5) 0.118(5) 0.000(2) 0.033(2) 0.000(2)
O14B 0.101(5) 0.101(5) 0.101(5) -0.001(2) 0.031(2) 0.000(2)
O15 0.023(2) 0.045(2) 0.038(2) -0.0139(19) 0.0193(19) -0.0082(17)
O16 0.020(2) 0.043(2) 0.031(2) -0.0066(19) 0.0145(18) -0.0074(17)
O17 0.067(3) 0.035(3) 0.051(3) 0.001(2) 0.007(3) 0.008(2)
O18 0.049(3) 0.025(2) 0.048(3) 0.0022(19) 0.027(2) -0.0012(19)
O19 0.216(8) 0.137(7) 0.193(8) -0.030(7) 0.016(7) -0.092(6)
O20 0.195(6) 0.192(6) 0.206(6) 0.008(4) 0.051(4) 0.016(4)
C1 0.034(3) 0.024(3) 0.036(3) 0.002(3) 0.013(3) 0.001(2)
C2 0.050(4) 0.028(3) 0.045(4) 0.008(3) 0.022(3) 0.007(3)
C3 0.078(6) 0.035(4) 0.081(6) 0.011(4) 0.051(5) 0.009(4)
C4 0.086(6) 0.042(4) 0.094(7) 0.024(4) 0.052(6) 0.004(4)
C5 0.089(6) 0.027(4) 0.067(5) 0.006(3) 0.028(5) 0.012(4)
C6 0.072(6) 0.039(4) 0.095(7) 0.008(4) 0.043(5) 0.025(4)
C7 0.068(5) 0.031(4) 0.078(6) 0.013(4) 0.040(4) 0.013(3)
C8 0.076(6) 0.030(4) 0.068(5) 0.009(4) 0.020(4) 0.016(4)
C9 0.094(7) 0.039(4) 0.067(6) -0.005(4) 0.014(5) 0.005(4)
C10 0.084(6) 0.037(4) 0.056(5) 0.007(4) -0.001(4) 0.004(4)
C11 0.056(4) 0.028(3) 0.048(4) 0.006(3) 0.018(4) 0.006(3)
C12 0.110(7) 0.032(4) 0.053(5) -0.002(3) 0.019(5) 0.011(4)
C13 0.120(8) 0.035(4) 0.054(5) 0.006(4) 0.013(5) 0.016(5)
C14 0.039(4) 0.029(3) 0.047(4) 0.004(3) 0.019(3) 0.006(3)
C15 0.023(3) 0.032(3) 0.031(3) -0.001(3) 0.011(3) 0.002(2)
C16 0.019(3) 0.051(4) 0.027(3) 0.001(3) 0.013(2) 0.002(3)
C17 0.028(3) 0.064(4) 0.036(4) 0.011(3) 0.022(3) 0.005(3)
C18 0.028(3) 0.072(5) 0.054(5) 0.016(4) 0.026(3) 0.019(3)
C19 0.021(3) 0.076(5) 0.042(4) 0.001(4) 0.019(3) 0.003(3)
C20 0.028(3) 0.066(5) 0.040(4) 0.012(3) 0.025(3) 0.003(3)
C21 0.020(3) 0.053(4) 0.039(4) 0.002(3) 0.014(3) 0.004(3)
C22 0.020(3) 0.080(5) 0.034(4) 0.000(3) 0.014(3) 0.002(3)
C23 0.016(3) 0.089(5) 0.021(3) -0.014(3) -0.001(2) 0.007(3)
C24 0.028(3) 0.059(4) 0.042(4) -0.013(3) 0.014(3) -0.002(3)
C25 0.014(3) 0.047(4) 0.030(3) -0.003(3) 0.012(2) 0.000(2)
C26 0.031(3) 0.052(4) 0.042(4) -0.005(3) 0.016(3) -0.002(3)
C27 0.039(4) 0.068(5) 0.025(3) 0.005(3) 0.011(3) -0.008(3)
C28 0.017(3) 0.032(3) 0.029(3) 0.003(2) 0.014(2) 0.000(2)
C29 0.223(10) 0.182(9) 0.217(10) -0.026(9) 0.042(9) -0.062(8)
C30 0.222(8) 0.169(7) 0.210(8) -0.031(7) 0.031(7) -0.073(7)
C31 0.230(10) 0.183(9) 0.219(10) -0.036(9) 0.026(9) -0.064(8)
C32 0.220(10) 0.222(10) 0.219(10) 0.003(4) 0.063(5) -0.001(4)
C33 0.224(11) 0.223(11) 0.223(11) -0.002(4) 0.068(5) 0.003(4)
C34 0.244(12) 0.249(12) 0.246(12) 0.000(4) 0.073(5) -0.003(4)
N1 0.133(6) 0.112(6) 0.141(6) 0.015(5) 0.056(5) 0.029(5)
N2 0.051(4) 0.095(5) 0.081(5) 0.016(4) 0.038(3) 0.034(4)
N3 0.024(3) 0.077(4) 0.076(4) -0.016(3) 0.023(3) -0.011(3)
N4 0.122(5) 0.062(4) 0.099(5) 0.010(4) 0.014(4) -0.008(4)

loop_
_atom_type_symbol
_atom_type_description
_atom_type_scat_dispersion_real
_atom_type_scat_dispersion_imag
_atom_type_scat_source
C C 0.0033 0.0016 'International Tables Vol C Tables 4.2.6.8 and 6.1.1.4'
H H 0.0000 0.0000 'International Tables Vol C Tables 4.2.6.8 and 6.1.1.4'
N N 0.0061 0.0033 'International Tables Vol C Tables 4.2.6.8 and 6.1.1.4'
O O 0.0106 0.0060 'International Tables Vol C Tables 4.2.6.8 and 6.1.1.4'
Cu Cu 0.3201 1.2651 'International Tables Vol C Tables 4.2.6.8 and 6.1.1.4'

loop_
_geom_angle_atom_site_label_1
_geom_angle_atom_site_label_2
_geom_angle_atom_site_label_3
_geom_angle
_geom_angle_site_symmetry_1
_geom_angle_site_symmetry_3
O18 Cu1 O5 92.64(18) 2_655 .
O18 Cu1 O1 164.66(19) 2_655 .
O5 Cu1 O1 92.40(16) . .
O18 Cu1 O6 94.59(17) 2_655 4_575
O5 Cu1 O6 172.63(16) . 4_575
O1 Cu1 O6 80.98(14) . 4_575
O18 Cu1 O4 93.96(17) 2_655 4_575
O5 Cu1 O4 105.80(15) . 4_575
O1 Cu1 O4 98.58(15) . 4_575
O6 Cu1 O4 72.25(14) 4_575 4_575
O18 Cu1 Cu2 133.67(14) 2_655 .
O5 Cu1 Cu2 132.02(12) . .
O1 Cu1 Cu2 39.62(10) . .
O6 Cu1 Cu2 41.40(10) 4_575 .
O4 Cu1 Cu2 85.77(9) 4_575 .
O18 Cu1 Cu3 127.79(15) 2_655 .
O5 Cu1 Cu3 80.28(12) . .
O1 Cu1 Cu3 39.35(11) . .
O6 Cu1 Cu3 96.38(11) 4_575 .
O4 Cu1 Cu3 137.90(10) 4_575 .
Cu2 Cu1 Cu3 62.60(2) . .
O15 Cu2 O3 90.55(17) 4_675 .
O15 Cu2 O1 174.63(16) 4_675 .
O3 Cu2 O1 94.79(16) . .
O15 Cu2 O6 94.02(16) 4_675 4_575
O3 Cu2 O6 171.89(17) . 4_575
O1 Cu2 O6 80.75(15) . 4_575
O15 Cu2 Cu1 135.18(12) 4_675 .
O3 Cu2 Cu1 133.78(12) . .
O1 Cu2 Cu1 39.62(10) . .
O6 Cu2 Cu1 41.17(10) 4_575 .
O6 Cu3 O1 170.31(15) . .
O6 Cu3 O4 84.23(16) . .
O1 Cu3 O4 93.57(15) . .
O6 Cu3 O2 100.06(16) . .
O1 Cu3 O2 89.11(16) . .
O4 Cu3 O2 122.27(17) . .
O6 Cu3 O16 90.47(15) . 1_655
O1 Cu3 O16 86.45(15) . 1_655
O4 Cu3 O16 148.26(17) . 1_655
O2 Cu3 O16 89.48(17) . 1_655
O6 Cu3 Cu1 130.98(11) . .
O1 Cu3 Cu1 39.49(10) . .
O4 Cu3 Cu1 77.54(11) . .
O2 Cu3 Cu1 128.17(12) . .
O16 Cu3 Cu1 82.66(12) 1_655 .
Cu3 O1 Cu1 101.16(17) . .
Cu3 O1 Cu2 106.65(17) . .
Cu1 O1 Cu2 100.76(16) . .
Cu3 O1 H1A 115.5 . .
Cu1 O1 H1A 115.4 . .
Cu2 O1 H1A 115.4 . .
C1 O2 Cu3 127.5(4) . .
C1 O3 Cu2 128.5(4) . .
C15 O4 Cu3 128.1(4) . .
C15 O4 Cu1 131.5(4) . 4_576
Cu3 O4 Cu1 92.14(14) . 4_576
C15 O5 Cu1 127.8(4) . .
Cu3 O6 Cu1 109.58(18) . 4_576
Cu3 O6 Cu2 110.20(18) . 4_576
Cu1 O6 Cu2 97.43(15) 4_576 4_576
Cu3 O6 H6A 112.8 . .
Cu1 O6 H6A 112.9 4_576 .
Cu2 O6 H6A 112.9 4_576 .
N2 O7A O8A 45.6(6) . .
N2 O8A O7A 45.6(6) . .
N1 O11B O12B 43.0(9) . .
N1 O12B O11B 43.0(9) . .
C28 O15 Cu2 127.4(4) . 4_476
C28 O16 Cu3 131.6(4) . 1_455
C14 O18 Cu1 107.4(4) . 2_645
C30 O19 H19 109.1 . .
C33 O20 H20 109.8 . .
O2 C1 O3 127.7(5) . .
O2 C1 C2 116.6(5) . .
O3 C1 C2 115.7(5) . .
C7 C2 C3 118.6(6) . .
C7 C2 C1 121.3(6) . .
C3 C2 C1 120.1(6) . .
C4 C3 C2 119.6(7) . .
C4 C3 H3A 120.2 . .
C2 C3 H3A 120.2 . .
C3 C4 C5 123.4(7) . .
C3 C4 H4A 118.3 . .
C5 C4 H4A 118.3 . .
C4 C5 C6 115.5(7) . .
C4 C5 C8 119.0(8) . .
C6 C5 C8 125.3(8) . .
C5 C6 C7 122.5(8) . .
C5 C6 N1 121.1(8) . .
C7 C6 N1 116.3(8) . .
C2 C7 C6 120.2(7) . .
C2 C7 H7A 119.9 . .
C6 C7 H7A 119.9 . .
C13 C8 C9 116.2(7) . .
C13 C8 C5 119.6(7) . .
C9 C8 C5 123.1(8) . .
C10 C9 C8 121.7(8) . .
C10 C9 N4 117.5(8) . .
C8 C9 N4 120.8(7) . .
C11 C10 C9 120.8(8) . .
C11 C10 H10A 119.6 . .
C9 C10 H10A 119.6 . .
C10 C11 C12 118.0(6) . .
C10 C11 C14 121.3(6) . .
C12 C11 C14 120.5(7) . .
C11 C12 C13 121.7(8) . .
C11 C12 H12A 119.2 . .
C13 C12 H12A 119.2 . .
C8 C13 C12 121.6(8) . .
C8 C13 H13A 119.2 . .
C12 C13 H13A 119.2 . .
O17 C14 O18 124.4(6) . .
O17 C14 C11 121.4(6) . .
O18 C14 C11 114.2(6) . .
O5 C15 O4 125.6(5) . .
O5 C15 C16 117.2(5) . .
O4 C15 C16 117.2(5) . .
C21 C16 C17 119.9(5) . .
C21 C16 C15 121.8(5) . .
C17 C16 C15 118.3(5) . .
C18 C17 C16 119.4(6) . .
C18 C17 H17A 120.3 . .
C16 C17 H17A 120.3 . .
C17 C18 C19 122.8(6) . .
C17 C18 N2 116.5(6) . .
C19 C18 N2 120.7(6) . .
C18 C19 C20 116.2(6) . .
C18 C19 C22 124.4(6) . .
C20 C19 C22 119.4(6) . .
C21 C20 C19 121.1(6) . .
C21 C20 H20A 119.4 . .
C19 C20 H20A 119.4 . .
C16 C21 C20 120.4(6) . .
C16 C21 H21A 119.8 . .
C20 C21 H21A 119.8 . .
C23 C22 C27 117.8(6) . .
C23 C22 C19 118.7(6) . .
C27 C22 C19 123.5(7) . .
C22 C23 C24 121.8(6) . .
C22 C23 H23A 119.1 . .
C24 C23 H23A 119.1 . .
C25 C24 C23 119.6(6) . .
C25 C24 H24A 120.2 . .
C23 C24 H24A 120.2 . .
C26 C25 C24 119.6(5) . .
C26 C25 C28 119.1(5) . .
C24 C25 C28 121.3(5) . .
C25 C26 C27 119.3(6) . .
C25 C26 H26A 120.4 . .
C27 C26 H26A 120.4 . .
C22 C27 C26 121.5(6) . .
C22 C27 N3 122.6(6) . .
C26 C27 N3 115.6(6) . .
O16 C28 O15 126.0(5) . .
O16 C28 C25 118.4(5) . .
O15 C28 C25 115.6(5) . .
C30 C29 H29A 109.5 . .
C30 C29 H29B 109.5 . .
H29A C29 H29B 109.5 . .
C30 C29 H29C 109.5 . .
H29A C29 H29C 109.5 . .
H29B C29 H29C 109.5 . .
O19 C30 C29 109.0(2) . .
O19 C30 C31 109.0(2) . .
C29 C30 C31 109.1(2) . .
O19 C30 H30A 109.9 . .
C29 C30 H30A 109.9 . .
C31 C30 H30A 109.9 . .
C30 C31 H31A 109.5 . .
C30 C31 H31B 109.5 . .
H31A C31 H31B 109.5 . .
C30 C31 H31C 109.5 . .
H31A C31 H31C 109.5 . .
H31B C31 H31C 109.5 . .
C33 C32 H32A 109.5 . .
C33 C32 H32B 109.5 . .
H32A C32 H32B 109.5 . .
C33 C32 H32C 109.5 . .
H32A C32 H32C 109.5 . .
H32B C32 H32C 109.5 . .
O20 C33 C34 108.9(2) . .
O20 C33 C32 108.9(2) . .
C34 C33 C32 109.5(2) . .
O20 C33 H33A 109.8 . .
C34 C33 H33A 109.8 . .
C32 C33 H33A 109.8 . .
C33 C34 H34A 109.5 . .
C33 C34 H34B 109.5 . .
H34A C34 H34B 109.5 . .
C33 C34 H34C 109.5 . .
H34A C34 H34C 109.5 . .
H34B C34 H34C 109.5 . .
O11B N1 O12B 94.0(18) . .
O11B N1 O12A 116.9(17) . .
O12B N1 O12A 56.6(13) . .
O11B N1 O11A 43.4(10) . .
O12B N1 O11A 131.3(18) . .
O12A N1 O11A 114.6(18) . .
O11B N1 C6 123.2(14) . .
O12B N1 C6 107.1(15) . .
O12A N1 C6 118.8(13) . .
O11A N1 C6 115.9(13) . .
O8A N2 O7A 88.8(13) . .
O8A N2 O7B 109.2(12) . .
O7A N2 O7B 39.5(9) . .
O8A N2 O8B 62.2(9) . .
O7A N2 O8B 129.2(11) . .
O7B N2 O8B 109.2(11) . .
O8A N2 C18 124.8(10) . .
O7A N2 C18 114.9(10) . .
O7B N2 C18 120.7(8) . .
O8B N2 C18 115.9(8) . .
O9 N3 O10 120.2(7) . .
O9 N3 C27 119.3(6) . .
O10 N3 C27 120.0(6) . .
O13B N4 O14A 118.5(15) . .
O13B N4 O14B 115.0(16) . .
O14A N4 O14B 36.7(11) . .
O13B N4 O13A 35.0(11) . .
O14A N4 O13A 116.9(16) . .
O14B N4 O13A 137.1(15) . .
O13B N4 C9 121.2(12) . .
O14A N4 C9 120.1(12) . .
O14B N4 C9 114.0(11) . .
O13A N4 C9 108.9(12) . .

loop_
_geom_bond_atom_site_label_1
_geom_bond_atom_site_label_2
_geom_bond_distance
_geom_bond_site_symmetry_2
Cu1 O18 1.909(4) 2_655
Cu1 O5 1.941(4) .
Cu1 O1 1.946(4) .
Cu1 O6 1.991(4) 4_575
Cu1 O4 2.423(4) 4_575
Cu1 Cu2 2.9984(9) .
Cu1 Cu3 3.0026(10) .
Cu2 O15 1.918(4) 4_675
Cu2 O3 1.945(4) .
Cu2 O1 1.946(3) .
Cu2 O6 2.000(4) 4_575
Cu3 O6 1.920(4) .
Cu3 O1 1.941(4) .
Cu3 O4 1.994(4) .
Cu3 O2 2.085(4) .
Cu3 O16 2.096(4) 1_655
O1 H1A 0.8496 .
O2 C1 1.258(7) .
O3 C1 1.277(7) .
O4 C15 1.281(7) .
O4 Cu1 2.423(4) 4_576
O5 C15 1.252(7) .
O6 Cu1 1.991(4) 4_576
O6 Cu2 2.000(4) 4_576
O6 H6A 0.8498 .
O7A N2 1.230(2) .
O7A O8A 1.721(19) .
O7B N2 1.230(2) .
O8A N2 1.230(2) .
O8B N2 1.231(2) .
O9 N3 1.228(2) .
O10 N3 1.229(2) .
O11A N1 1.221(2) .
O11B N1 1.220(2) .
O11B O12B 1.79(3) .
O12A N1 1.221(2) .
O12B N1 1.220(2) .
O13A N4 1.222(2) .
O13B N4 1.220(2) .
O14A N4 1.221(2) .
O14B N4 1.221(2) .
O15 C28 1.256(7) .
O15 Cu2 1.918(4) 4_476
O16 C28 1.247(7) .
O16 Cu3 2.096(4) 1_455
O17 C14 1.219(8) .
O18 C14 1.275(8) .
O18 Cu1 1.909(4) 2_645
O19 C30 1.449(2) .
O19 H19 0.8499 .
O20 C33 1.449(2) .
O20 H20 0.8499 .
C1 C2 1.497(8) .
C2 C7 1.377(10) .
C2 C3 1.378(10) .
C3 C4 1.376(10) .
C3 H3A 0.9300 .
C4 C5 1.377(11) .
C4 H4A 0.9300 .
C5 C6 1.380(12) .
C5 C8 1.486(9) .
C6 C7 1.384(10) .
C6 N1 1.493(14) .
C7 H7A 0.9300 .
C8 C13 1.373(12) .
C8 C9 1.399(12) .
C9 C10 1.383(10) .
C9 N4 1.476(12) .
C10 C11 1.360(10) .
C10 H10A 0.9300 .
C11 C12 1.373(11) .
C11 C14 1.507(8) .
C12 C13 1.374(10) .
C12 H12A 0.9300 .
C13 H13A 0.9300 .
C15 C16 1.492(8) .
C16 C21 1.367(9) .
C16 C17 1.388(9) .
C17 C18 1.374(8) .
C17 H17A 0.9300 .
C18 C19 1.387(10) .
C18 N2 1.460(9) .
C19 C20 1.416(10) .
C19 C22 1.500(8) .
C20 C21 1.383(8) .
C20 H20A 0.9300 .
C21 H21A 0.9300 .
C22 C23 1.358(10) .
C22 C27 1.392(10) .
C23 C24 1.405(9) .
C23 H23A 0.9300 .
C24 C25 1.385(9) .
C24 H24A 0.9300 .
C25 C26 1.378(9) .
C25 C28 1.498(7) .
C26 C27 1.403(9) .
C26 H26A 0.9300 .
C27 N3 1.455(9) .
C29 C30 1.559(2) .
C29 H29A 0.9600 .
C29 H29B 0.9600 .
C29 H29C 0.9600 .
C30 C31 1.559(2) .
C30 H30A 0.9800 .
C31 H31A 0.9600 .
C31 H31B 0.9600 .
C31 H31C 0.9600 .
C32 C33 1.549(2) .
C32 H32A 0.9600 .
C32 H32B 0.9600 .
C32 H32C 0.9600 .
C33 C34 1.549(2) .
C33 H33A 0.9800 .
C34 H34A 0.9600 .
C34 H34B 0.9600 .
C34 H34C 0.9600 .
